data_7003081
loop_
_publ_author_name
'Fuentealba, Mauricio'
'Garland, Mar\'ia Teresa'
'Carrillo, David'
'Manzur, Carolina'
'Hamon, Jean-Ren\'e'
'Saillard, Jean-Yves'

_publ_section_title
;
 Theoretical and electrochemical studies on organometallic symmetrical
 Schiff base complexes of Zn(ii), Cu(ii), Ni(ii) and Co(ii)
;
_journal_issue 1
_journal_name_full 'Dalton Transactions'
_journal_page_first 77
_journal_paper_doi 10.1039/b711467b
_journal_year 2008
_chemical_formula_sum 'C30 H30 Fe2 N2 Ni O2'
_chemical_formula_weight 620.97
_chemical_name_common ethylenediimine-bis(1-ferrocenyl-1,3-butanedionate)nickel(ii)
_chemical_name_systematic
;
ethylenediimine-bis(1-ferrocenyl-1,3-butanedionate)nickel(II)
;
_space_group_IT_number 15
_symmetry_cell_setting monoclinic
_symmetry_space_group_name_Hall '-C 2yc'
_symmetry_space_group_name_H-M 'C 1 2/c 1'
_atom_sites_solution_hydrogens geom
_atom_sites_solution_primary direct
_atom_sites_solution_secondary difmap
_audit_creation_method SHELXL-97
_cell_angle_alpha 90.00
_cell_angle_beta 125.882(1)
_cell_angle_gamma 90.00
_cell_formula_units_Z 8
_cell_length_a 36.668(3)
_cell_length_b 7.5346(7)
_cell_length_c 23.5074(19)
_cell_measurement_reflns_used 738
_cell_measurement_temperature 298(2)
_cell_measurement_theta_max 27.91
_cell_measurement_theta_min 1.37
_cell_volume 5262.1(8)
_computing_cell_refinement 'Bruker SMART'
_computing_data_collection 'Bruker SMART'
_computing_data_reduction 'Bruker SAINT'
_computing_molecular_graphics 'Bruker SHELXTL'
_computing_publication_material 'Bruker SHELXTL'
_computing_structure_refinement 'SHELXL-97 (Sheldrick, 1997)'
_computing_structure_solution 'SHELXS-97 (Sheldrick, 1990)'
_diffrn_ambient_temperature 298(2)
_diffrn_measured_fraction_theta_full 0.998
_diffrn_measured_fraction_theta_max 0.938
_diffrn_measurement_device_type 'CCD area detector'
_diffrn_measurement_method 'phi and omega scans'
_diffrn_radiation_monochromator graphite
_diffrn_radiation_source 'fine-focus sealed tube'
_diffrn_radiation_type MoK\a
_diffrn_radiation_wavelength 0.71073
_diffrn_reflns_av_R_equivalents 0.1656
_diffrn_reflns_av_sigmaI/netI 0.2277
_diffrn_reflns_limit_h_max 48
_diffrn_reflns_limit_h_min -45
_diffrn_reflns_limit_k_max 9
_diffrn_reflns_limit_k_min -9
_diffrn_reflns_limit_l_max 30
_diffrn_reflns_limit_l_min -29
_diffrn_reflns_number 21196
_diffrn_reflns_theta_full 26.00
_diffrn_reflns_theta_max 27.91
_diffrn_reflns_theta_min 1.37
_exptl_absorpt_coefficient_mu 1.827
_exptl_absorpt_correction_T_max 0.940
_exptl_absorpt_correction_T_min 0.714
_exptl_absorpt_correction_type multi-scan
_exptl_absorpt_process_details '(SADABS, Sheldrick, Bruker, 2000)'
_exptl_crystal_colour Red
_exptl_crystal_density_diffrn 1.568
_exptl_crystal_density_method 'not measured'
_exptl_crystal_description Polyhedron
_exptl_crystal_F_000 2560
_exptl_crystal_size_max 0.109
_exptl_crystal_size_mid 0.059
_exptl_crystal_size_min 0.034
_refine_diff_density_max 0.505
_refine_diff_density_min -0.768
_refine_diff_density_rms 0.145
_refine_ls_extinction_method none
_refine_ls_goodness_of_fit_ref 0.997
_refine_ls_hydrogen_treatment constr
_refine_ls_matrix_type full
_refine_ls_number_parameters 336
_refine_ls_number_reflns 5906
_refine_ls_number_restraints 0
_refine_ls_restrained_S_all 0.997
_refine_ls_R_factor_all 0.2261
_refine_ls_R_factor_gt 0.0989
_refine_ls_shift/su_max 0.022
_refine_ls_shift/su_mean 0.004
_refine_ls_structure_factor_coef Fsqd
_refine_ls_weighting_details 'calc w=1/[\s^2^(Fo^2^)+(0.0638P)^2^+0.0000P] where P=(Fo^2^+2Fc^2^)/3'
_refine_ls_weighting_scheme calc
_refine_ls_wR_factor_gt 0.1699
_refine_ls_wR_factor_ref 0.2322
_reflns_number_gt 2531
_reflns_number_total 5906
_reflns_threshold_expression >2sigma(I)
_cod_data_source_file b711467b.txt
_cod_data_source_block aimfcaab1
_cod_depositor_comments
;
The following automatic conversions were performed:
'_symmetry_cell_setting' value 'Monoclinic' changed to 'monoclinic'
according to '/home/saulius/struct/CIF-dictionaries/cif_core.dic'
dictionary named 'cif_core.dic' version 2.4.1 from 2010-06-29.

Automatic conversion script
Id: cif_fix_enum 1527 2010-12-29 10:47:43Z saulius 
;
_cod_original_sg_symbol_H-M C2/c
_cod_database_code 7003081

loop_
_symmetry_equiv_pos_as_xyz
'x, y, z'
'-x, y, -z+1/2'
'x+1/2, y+1/2, z'
'-x+1/2, y+1/2, -z+1/2'
'-x, -y, -z'
'x, -y, z-1/2'
'-x+1/2, -y+1/2, -z'
'x+1/2, -y+1/2, z-1/2'

loop_
_atom_site_label
_atom_site_type_symbol
_atom_site_fract_x
_atom_site_fract_y
_atom_site_fract_z
_atom_site_U_iso_or_equiv
_atom_site_adp_type
_atom_site_occupancy
_atom_site_symmetry_multiplicity
_atom_site_calc_flag
_atom_site_refinement_flags
_atom_site_disorder_assembly
_atom_site_disorder_group
Ni1 Ni 0.96565(4) 0.79035(16) 0.96842(6) 0.0322(4) Uani 1 1 d . . .
N1 N 0.9935(3) 0.7115(10) 1.0588(4) 0.035(2) Uani 1 1 d . . .
N2 N 1.0208(3) 0.7656(9) 0.9826(5) 0.036(2) Uani 1 1 d . . .
O1 O 0.9098(2) 0.8220(9) 0.9505(3) 0.0396(18) Uani 1 1 d . . .
O2 O 0.9355(2) 0.8657(9) 0.8764(3) 0.0385(18) Uani 1 1 d . . .
Fe1 Fe 0.79668(5) 0.6932(2) 0.88599(7) 0.0382(4) Uani 1 1 d . . .
Fe2 Fe 0.87191(5) 0.8225(2) 0.68142(7) 0.0398(4) Uani 1 1 d . . .
C1 C 0.7965(8) 0.4323(19) 0.8750(8) 0.088(5) Uani 1 1 d . . .
H1 H 0.8105 0.3448 0.9131 0.105 Uiso 1 1 calc R . .
C2 C 0.7532(8) 0.490(3) 0.8382(12) 0.098(6) Uani 1 1 d . . .
H2 H 0.7301 0.4536 0.8444 0.118 Uiso 1 1 calc R . .
C3 C 0.7484(6) 0.604(3) 0.7906(9) 0.098(7) Uani 1 1 d . . .
H3 H 0.7205 0.6684 0.7570 0.118 Uiso 1 1 calc R . .
C4 C 0.7852(9) 0.621(2) 0.7948(11) 0.098(6) Uani 1 1 d . . .
H4 H 0.7892 0.6954 0.7647 0.118 Uiso 1 1 calc R . .
C5 C 0.8167(5) 0.512(3) 0.8467(12) 0.102(7) Uani 1 1 d . . .
H5 H 0.8474 0.4927 0.8610 0.123 Uiso 1 1 calc R . .
C6 C 0.8251(4) 0.7556(15) 0.9870(6) 0.051(3) Uani 1 1 d . . .
H6 H 0.8354 0.6715 1.0254 0.061 Uiso 1 1 calc R . .
C7 C 0.7830(4) 0.8302(17) 0.9452(7) 0.058(3) Uani 1 1 d . . .
H7 H 0.7581 0.8031 0.9484 0.069 Uiso 1 1 calc R . .
C8 C 0.7800(4) 0.9434(17) 0.8969(7) 0.062(4) Uani 1 1 d . . .
H8 H 0.7535 1.0121 0.8611 0.074 Uiso 1 1 calc R . .
C9 C 0.8233(4) 0.9378(14) 0.9080(6) 0.047(3) Uani 1 1 d . . .
H9 H 0.8319 1.0042 0.8816 0.057 Uiso 1 1 calc R . .
C10 C 0.8511(3) 0.8231(15) 0.9649(5) 0.041(3) Uani 1 1 d . . .
C11 C 0.8989(3) 0.7860(13) 0.9927(5) 0.036(3) Uani 1 1 d . . .
C12 C 0.9282(3) 0.7225(12) 1.0609(5) 0.033(2) Uani 1 1 d . . .
H12 H 0.9172 0.7018 1.0872 0.040 Uiso 1 1 calc R . .
C13 C 0.9737(4) 0.6886(13) 1.0913(5) 0.038(3) Uani 1 1 d . . .
C14 C 1.0021(3) 0.6229(15) 1.1670(5) 0.054(3) Uani 1 1 d . . .
H14A H 1.0106 0.5017 1.1684 0.080 Uiso 1 1 calc R . .
H14B H 0.9849 0.6309 1.1858 0.080 Uiso 1 1 calc R . .
H14C H 1.0286 0.6948 1.1946 0.080 Uiso 1 1 calc R . .
C15 C 1.0420(3) 0.6644(15) 1.0963(5) 0.050(3) Uani 1 1 d . . .
H15A H 1.0595 0.7236 1.1415 0.060 Uiso 1 1 calc R . .
H15B H 1.0457 0.5374 1.1046 0.060 Uiso 1 1 calc R . .
C16 C 1.0591(3) 0.7166(16) 1.0553(6) 0.056(3) Uani 1 1 d . . .
H16A H 1.0757 0.6188 1.0538 0.067 Uiso 1 1 calc R . .
H16B H 1.0794 0.8167 1.0777 0.067 Uiso 1 1 calc R . .
C17 C 1.0297(3) 0.7951(13) 0.9373(6) 0.039(3) Uani 1 1 d . . .
C18 C 1.0768(3) 0.7686(13) 0.9575(6) 0.054(3) Uani 1 1 d . . .
H18A H 1.0976 0.8372 0.9987 0.080 Uiso 1 1 calc R . .
H18B H 1.0780 0.8064 0.9197 0.080 Uiso 1 1 calc R . .
H18C H 1.0846 0.6452 0.9671 0.080 Uiso 1 1 calc R . .
C19 C 0.9951(4) 0.8506(13) 0.8675(5) 0.040(3) Uani 1 1 d . . .
H19 H 1.0031 0.8638 0.8368 0.047 Uiso 1 1 calc R . .
C20 C 0.9512(3) 0.8864(12) 0.8412(5) 0.030(2) Uani 1 1 d . . .
C21 C 0.9195(4) 0.9565(14) 0.7697(5) 0.040(3) Uani 1 1 d . . .
C22 C 0.9257(4) 0.9766(15) 0.7151(6) 0.056(4) Uani 1 1 d . . .
H22 H 0.9525 0.9414 0.7181 0.067 Uiso 1 1 calc R . .
C23 C 0.8866(5) 1.0555(17) 0.6563(7) 0.073(4) Uani 1 1 d . . .
H23 H 0.8814 1.0846 0.6114 0.087 Uiso 1 1 calc R . .
C24 C 0.8569(5) 1.0836(16) 0.6735(6) 0.067(4) Uani 1 1 d . . .
H24 H 0.8266 1.1339 0.6419 0.081 Uiso 1 1 calc R . .
C25 C 0.8758(4) 1.0229(13) 0.7424(6) 0.049(3) Uani 1 1 d . . .
H25 H 0.8615 1.0261 0.7669 0.059 Uiso 1 1 calc R . .
C26 C 0.8729(6) 0.5673(19) 0.7073(8) 0.093(5) Uani 1 1 d . . .
H26 H 0.8925 0.5120 0.7537 0.111 Uiso 1 1 calc R . .
C27 C 0.8806(5) 0.5841(18) 0.6533(10) 0.081(5) Uani 1 1 d . . .
H27 H 0.9078 0.5453 0.6582 0.097 Uiso 1 1 calc R . .
C28 C 0.8442(6) 0.662(2) 0.5952(8) 0.085(5) Uani 1 1 d . . .
H28 H 0.8406 0.6897 0.5514 0.102 Uiso 1 1 calc R . .
C29 C 0.8130(4) 0.6926(18) 0.6093(7) 0.069(4) Uani 1 1 d . . .
H29 H 0.7836 0.7489 0.5773 0.083 Uiso 1 1 calc R . .
C30 C 0.8304(5) 0.634(2) 0.6760(8) 0.080(5) Uani 1 1 d . . .
H30 H 0.8150 0.6428 0.6987 0.096 Uiso 1 1 calc R . .

loop_
_atom_site_aniso_label
_atom_site_aniso_U_11
_atom_site_aniso_U_22
_atom_site_aniso_U_33
_atom_site_aniso_U_23
_atom_site_aniso_U_13
_atom_site_aniso_U_12
Ni1 0.0269(7) 0.0344(7) 0.0274(7) -0.0010(6) 0.0115(6) 0.0026(6)
N1 0.029(5) 0.028(5) 0.027(5) -0.002(4) 0.004(4) 0.007(4)
N2 0.033(5) 0.021(5) 0.054(6) -0.014(4) 0.025(5) -0.011(4)
O1 0.026(4) 0.051(5) 0.041(4) 0.010(4) 0.019(4) 0.013(3)
O2 0.027(4) 0.064(5) 0.018(4) -0.004(3) 0.010(3) 0.005(3)
Fe1 0.0316(9) 0.0448(10) 0.0325(9) -0.0025(8) 0.0156(7) -0.0036(8)
Fe2 0.0366(9) 0.0525(11) 0.0286(9) -0.0007(8) 0.0182(8) -0.0038(8)
C1 0.114(17) 0.046(9) 0.059(11) -0.006(8) 0.027(12) 0.005(10)
C2 0.100(16) 0.099(15) 0.096(15) -0.047(11) 0.057(13) -0.074(13)
C3 0.054(11) 0.122(17) 0.044(10) -0.038(10) -0.013(8) 0.033(11)
C4 0.15(2) 0.102(14) 0.089(14) -0.039(12) 0.099(16) -0.021(15)
C5 0.050(11) 0.116(16) 0.113(17) -0.079(13) 0.032(12) 0.003(11)
C6 0.054(8) 0.062(9) 0.032(7) -0.005(6) 0.022(6) -0.009(6)
C7 0.047(8) 0.076(10) 0.063(9) -0.013(8) 0.040(8) -0.005(7)
C8 0.031(7) 0.089(10) 0.075(10) -0.002(8) 0.036(7) 0.020(7)
C9 0.043(7) 0.044(7) 0.054(8) 0.009(6) 0.028(7) 0.009(6)
C10 0.031(6) 0.065(8) 0.042(7) -0.010(6) 0.030(6) -0.004(6)
C11 0.034(6) 0.035(6) 0.034(6) -0.011(5) 0.018(5) -0.004(5)
C12 0.036(6) 0.042(6) 0.021(5) -0.003(5) 0.016(5) -0.001(5)
C13 0.054(7) 0.028(6) 0.031(6) -0.002(5) 0.024(6) 0.003(5)
C14 0.044(7) 0.071(8) 0.021(6) 0.019(6) 0.004(5) 0.016(6)
C15 0.034(7) 0.060(8) 0.037(7) 0.007(6) 0.010(6) 0.011(6)
C16 0.032(7) 0.072(9) 0.044(7) 0.005(7) 0.011(6) -0.001(6)
C17 0.032(6) 0.036(6) 0.046(7) -0.016(6) 0.021(6) -0.012(5)
C18 0.045(7) 0.046(7) 0.089(10) -0.002(7) 0.050(7) 0.001(6)
C19 0.044(7) 0.046(7) 0.036(7) -0.008(5) 0.028(6) -0.003(5)
C20 0.026(6) 0.032(6) 0.025(6) -0.013(5) 0.010(5) -0.005(5)
C21 0.042(7) 0.042(7) 0.036(7) -0.004(5) 0.023(6) -0.005(5)
C22 0.071(9) 0.060(8) 0.061(9) -0.014(7) 0.052(8) -0.035(7)
C23 0.097(12) 0.080(10) 0.038(8) 0.014(7) 0.037(9) -0.022(9)
C24 0.069(10) 0.061(9) 0.046(9) 0.003(7) 0.020(8) 0.001(7)
C25 0.059(8) 0.040(7) 0.038(7) 0.000(6) 0.022(7) 0.013(6)
C26 0.119(15) 0.079(11) 0.056(10) -0.017(9) 0.038(11) -0.044(11)
C27 0.063(11) 0.070(10) 0.120(14) -0.038(10) 0.059(11) -0.013(8)
C28 0.091(13) 0.091(12) 0.060(10) -0.039(9) 0.036(10) -0.044(10)
C29 0.051(9) 0.090(11) 0.047(9) -0.015(8) 0.018(7) -0.017(8)
C30 0.056(10) 0.119(14) 0.073(11) -0.013(10) 0.042(9) -0.037(9)

loop_
_atom_type_symbol
_atom_type_description
_atom_type_scat_dispersion_real
_atom_type_scat_dispersion_imag
_atom_type_scat_source
C C 0.0033 0.0016 'International Tables Vol C Tables 4.2.6.8 and 6.1.1.4'
H H 0.0000 0.0000 'International Tables Vol C Tables 4.2.6.8 and 6.1.1.4'
N N 0.0061 0.0033 'International Tables Vol C Tables 4.2.6.8 and 6.1.1.4'
O O 0.0106 0.0060 'International Tables Vol C Tables 4.2.6.8 and 6.1.1.4'
Fe Fe 0.3463 0.8444 'International Tables Vol C Tables 4.2.6.8 and 6.1.1.4'
Ni Ni 0.3393 1.1124 'International Tables Vol C Tables 4.2.6.8 and 6.1.1.4'

loop_
_geom_angle_atom_site_label_1
_geom_angle_atom_site_label_2
_geom_angle_atom_site_label_3
_geom_angle
_geom_angle_site_symmetry_1
_geom_angle_site_symmetry_3
_geom_angle_publ_flag
N1 Ni1 O1 95.5(3) . . ?
N1 Ni1 O2 177.8(3) . . ?
O1 Ni1 O2 82.6(3) . . ?
N1 Ni1 N2 87.2(4) . . ?
O1 Ni1 N2 177.1(3) . . ?
O2 Ni1 N2 94.7(3) . . ?
C13 N1 C15 119.3(8) . . ?
C13 N1 Ni1 125.7(7) . . ?
C15 N1 Ni1 115.0(7) . . ?
C17 N2 C16 117.6(9) . . ?
C17 N2 Ni1 127.1(8) . . ?
C16 N2 Ni1 115.2(7) . . ?
C11 O1 Ni1 126.5(6) . . ?
C20 O2 Ni1 127.9(6) . . ?
C1 Fe1 C3 65.4(7) . . ?
C1 Fe1 C4 66.9(7) . . ?
C3 Fe1 C4 38.0(6) . . ?
C1 Fe1 C9 155.3(9) . . ?
C3 Fe1 C9 125.4(8) . . ?
C4 Fe1 C9 106.9(6) . . ?
C1 Fe1 C10 121.9(7) . . ?
C3 Fe1 C10 161.9(9) . . ?
C4 Fe1 C10 126.3(7) . . ?
C9 Fe1 C10 41.0(4) . . ?
C1 Fe1 C2 39.8(6) . . ?
C3 Fe1 C2 38.9(6) . . ?
C4 Fe1 C2 66.1(7) . . ?
C9 Fe1 C2 161.7(9) . . ?
C10 Fe1 C2 156.8(8) . . ?
C1 Fe1 C6 110.2(6) . . ?
C3 Fe1 C6 155.8(9) . . ?
C4 Fe1 C6 164.9(9) . . ?
C9 Fe1 C6 69.2(5) . . ?
C10 Fe1 C6 41.4(4) . . ?
C2 Fe1 C6 122.0(7) . . ?
C1 Fe1 C5 40.7(6) . . ?
C3 Fe1 C5 64.9(6) . . ?
C4 Fe1 C5 39.5(6) . . ?
C9 Fe1 C5 119.2(8) . . ?
C10 Fe1 C5 108.8(5) . . ?
C2 Fe1 C5 67.1(7) . . ?
C6 Fe1 C5 128.7(8) . . ?
C1 Fe1 C7 127.9(8) . . ?
C3 Fe1 C7 122.3(7) . . ?
C4 Fe1 C7 153.7(9) . . ?
C9 Fe1 C7 68.4(5) . . ?
C10 Fe1 C7 68.1(4) . . ?
C2 Fe1 C7 109.8(6) . . ?
C6 Fe1 C7 39.8(4) . . ?
C5 Fe1 C7 165.6(10) . . ?
C1 Fe1 C8 162.3(9) . . ?
C3 Fe1 C8 108.6(6) . . ?
C4 Fe1 C8 119.7(8) . . ?
C9 Fe1 C8 42.0(4) . . ?
C10 Fe1 C8 69.1(4) . . ?
C2 Fe1 C8 125.0(8) . . ?
C6 Fe1 C8 67.8(5) . . ?
C5 Fe1 C8 154.1(10) . . ?
C7 Fe1 C8 39.4(4) . . ?
C27 Fe2 C22 109.8(5) . . ?
C27 Fe2 C26 42.6(5) . . ?
C22 Fe2 C26 126.5(7) . . ?
C27 Fe2 C24 158.4(7) . . ?
C22 Fe2 C24 68.0(5) . . ?
C26 Fe2 C24 156.0(7) . . ?
C27 Fe2 C23 124.1(6) . . ?
C22 Fe2 C23 41.0(5) . . ?
C26 Fe2 C23 163.2(7) . . ?
C24 Fe2 C23 40.0(5) . . ?
C27 Fe2 C30 67.1(6) . . ?
C22 Fe2 C30 162.9(6) . . ?
C26 Fe2 C30 39.7(5) . . ?
C24 Fe2 C30 121.4(6) . . ?
C23 Fe2 C30 155.0(7) . . ?
C27 Fe2 C25 160.3(6) . . ?
C22 Fe2 C25 69.2(5) . . ?
C26 Fe2 C25 121.1(6) . . ?
C24 Fe2 C25 40.8(4) . . ?
C23 Fe2 C25 68.9(5) . . ?
C30 Fe2 C25 107.7(5) . . ?
C27 Fe2 C21 125.1(6) . . ?
C22 Fe2 C21 41.7(4) . . ?
C26 Fe2 C21 108.3(5) . . ?
C24 Fe2 C21 68.6(5) . . ?
C23 Fe2 C21 69.6(5) . . ?
C30 Fe2 C21 125.1(5) . . ?
C25 Fe2 C21 41.0(4) . . ?
C27 Fe2 C28 39.3(5) . . ?
C22 Fe2 C28 122.4(6) . . ?
C26 Fe2 C28 69.2(6) . . ?
C24 Fe2 C28 122.3(6) . . ?
C23 Fe2 C28 106.6(6) . . ?
C30 Fe2 C28 66.8(6) . . ?
C25 Fe2 C28 158.2(6) . . ?
C21 Fe2 C28 159.4(6) . . ?
C27 Fe2 C29 66.0(6) . . ?
C22 Fe2 C29 156.5(5) . . ?
C26 Fe2 C29 67.5(6) . . ?
C24 Fe2 C29 106.9(5) . . ?
C23 Fe2 C29 120.3(6) . . ?
C30 Fe2 C29 39.3(5) . . ?
C25 Fe2 C29 122.9(5) . . ?
C21 Fe2 C29 160.0(5) . . ?
C28 Fe2 C29 39.5(5) . . ?
C2 C1 C5 107.9(16) . . ?
C2 C1 Fe1 71.2(9) . . ?
C5 C1 Fe1 70.8(9) . . ?
C3 C2 C1 105.7(16) . . ?
C3 C2 Fe1 69.8(9) . . ?
C1 C2 Fe1 69.0(9) . . ?
C4 C3 C2 112.2(17) . . ?
C4 C3 Fe1 71.5(9) . . ?
C2 C3 Fe1 71.3(8) . . ?
C3 C4 C5 107.9(18) . . ?
C3 C4 Fe1 70.5(8) . . ?
C5 C4 Fe1 70.6(9) . . ?
C4 C5 C1 106.3(16) . . ?
C4 C5 Fe1 70.0(9) . . ?
C1 C5 Fe1 68.5(9) . . ?
C7 C6 C10 107.7(11) . . ?
C7 C6 Fe1 70.3(7) . . ?
C10 C6 Fe1 69.2(6) . . ?
C8 C7 C6 111.1(11) . . ?
C8 C7 Fe1 71.3(7) . . ?
C6 C7 Fe1 69.9(6) . . ?
C7 C8 C9 106.5(11) . . ?
C7 C8 Fe1 69.2(7) . . ?
C9 C8 Fe1 67.6(6) . . ?
C10 C9 C8 107.1(10) . . ?
C10 C9 Fe1 69.6(6) . . ?
C8 C9 Fe1 70.4(7) . . ?
C9 C10 C6 107.6(10) . . ?
C9 C10 C11 122.7(9) . . ?
C6 C10 C11 129.7(11) . . ?
C9 C10 Fe1 69.4(6) . . ?
C6 C10 Fe1 69.4(6) . . ?
C11 C10 Fe1 126.0(7) . . ?
O1 C11 C12 125.3(9) . . ?
O1 C11 C10 115.7(9) . . ?
C12 C11 C10 119.0(9) . . ?
C11 C12 C13 122.5(9) . . ?
N1 C13 C12 124.5(9) . . ?
N1 C13 C14 118.8(10) . . ?
C12 C13 C14 116.7(9) . . ?
C16 C15 N1 111.4(9) . . ?
C15 C16 N2 109.9(9) . . ?
N2 C17 C19 120.7(10) . . ?
N2 C17 C18 120.3(10) . . ?
C19 C17 C18 118.9(10) . . ?
C20 C19 C17 126.5(9) . . ?
O2 C20 C19 123.0(9) . . ?
O2 C20 C21 115.6(9) . . ?
C19 C20 C21 121.4(9) . . ?
C25 C21 C22 106.6(10) . . ?
C25 C21 C20 124.7(10) . . ?
C22 C21 C20 128.7(11) . . ?
C25 C21 Fe2 69.4(6) . . ?
C22 C21 Fe2 68.3(6) . . ?
C20 C21 Fe2 128.2(7) . . ?
C23 C22 C21 108.5(11) . . ?
C23 C22 Fe2 70.1(7) . . ?
C21 C22 Fe2 70.0(6) . . ?
C24 C23 C22 107.4(11) . . ?
C24 C23 Fe2 69.9(7) . . ?
C22 C23 Fe2 68.9(7) . . ?
C23 C24 C25 110.1(12) . . ?
C23 C24 Fe2 70.1(8) . . ?
C25 C24 Fe2 69.8(7) . . ?
C24 C25 C21 107.3(11) . . ?
C24 C25 Fe2 69.3(7) . . ?
C21 C25 Fe2 69.6(6) . . ?
C30 C26 C27 104.0(14) . . ?
C30 C26 Fe2 70.9(9) . . ?
C27 C26 Fe2 68.4(8) . . ?
C28 C27 C26 109.5(14) . . ?
C28 C27 Fe2 72.1(8) . . ?
C26 C27 Fe2 69.0(8) . . ?
C27 C28 C29 107.1(14) . . ?
C27 C28 Fe2 68.6(8) . . ?
C29 C28 Fe2 70.3(8) . . ?
C30 C29 C28 108.9(14) . . ?
C30 C29 Fe2 69.6(7) . . ?
C28 C29 Fe2 70.2(8) . . ?
C29 C30 C26 110.5(13) . . ?
C29 C30 Fe2 71.1(8) . . ?
C26 C30 Fe2 69.4(8) . . ?

loop_
_geom_bond_atom_site_label_1
_geom_bond_atom_site_label_2
_geom_bond_distance
_geom_bond_site_symmetry_2
_geom_bond_publ_flag
Ni1 N1 1.835(8) . ?
Ni1 O1 1.848(6) . ?
Ni1 O2 1.850(6) . ?
Ni1 N2 1.857(8) . ?
N1 C13 1.338(12) . ?
N1 C15 1.493(11) . ?
N2 C17 1.302(12) . ?
N2 C16 1.488(12) . ?
O1 C11 1.298(11) . ?
O2 C20 1.264(10) . ?
Fe1 C1 1.982(14) . ?
Fe1 C3 1.992(13) . ?
Fe1 C4 2.004(13) . ?
Fe1 C9 2.007(11) . ?
Fe1 C10 2.010(10) . ?
Fe1 C2 2.010(13) . ?
Fe1 C6 2.012(10) . ?
Fe1 C5 2.011(13) . ?
Fe1 C7 2.018(11) . ?
Fe1 C8 2.045(12) . ?
Fe2 C27 2.003(13) . ?
Fe2 C22 2.008(10) . ?
Fe2 C26 2.011(15) . ?
Fe2 C24 2.022(13) . ?
Fe2 C23 2.024(12) . ?
Fe2 C30 2.030(13) . ?
Fe2 C25 2.029(10) . ?
Fe2 C21 2.031(10) . ?
Fe2 C28 2.048(13) . ?
Fe2 C29 2.050(12) . ?
C1 C2 1.36(2) . ?
C1 C5 1.39(2) . ?
C2 C3 1.33(2) . ?
C3 C4 1.30(2) . ?
C4 C5 1.36(2) . ?
C6 C7 1.373(14) . ?
C6 C10 1.421(13) . ?
C7 C8 1.371(15) . ?
C8 C9 1.453(13) . ?
C9 C10 1.406(13) . ?
C10 C11 1.496(13) . ?
C11 C12 1.389(12) . ?
C12 C13 1.400(13) . ?
C13 C14 1.525(12) . ?
C15 C16 1.477(14) . ?
C17 C19 1.426(13) . ?
C17 C18 1.511(13) . ?
C19 C20 1.368(12) . ?
C20 C21 1.472(13) . ?
C21 C25 1.421(13) . ?
C21 C22 1.436(13) . ?
C22 C23 1.413(16) . ?
C23 C24 1.383(16) . ?
C24 C25 1.413(14) . ?
C26 C30 1.371(18) . ?
C26 C27 1.459(18) . ?
C27 C28 1.363(18) . ?
C28 C29 1.384(17) . ?
C29 C30 1.373(16) . ?

loop_
_geom_torsion_atom_site_label_1
_geom_torsion_atom_site_label_2
_geom_torsion_atom_site_label_3
_geom_torsion_atom_site_label_4
_geom_torsion
_geom_torsion_site_symmetry_1
_geom_torsion_site_symmetry_2
_geom_torsion_site_symmetry_3
_geom_torsion_site_symmetry_4
_geom_torsion_publ_flag
O1 Ni1 N1 C13 1.5(8) . . . . ?
O2 Ni1 N1 C13 -32(9) . . . . ?
N2 Ni1 N1 C13 -179.4(8) . . . . ?
O1 Ni1 N1 C15 179.2(7) . . . . ?
O2 Ni1 N1 C15 146(8) . . . . ?
N2 Ni1 N1 C15 -1.6(7) . . . . ?
N1 Ni1 N2 C17 178.2(8) . . . . ?
O1 Ni1 N2 C17 -19(7) . . . . ?
O2 Ni1 N2 C17 -0.6(9) . . . . ?
N1 Ni1 N2 C16 -5.5(7) . . . . ?
O1 Ni1 N2 C16 157(6) . . . . ?
O2 Ni1 N2 C16 175.7(7) . . . . ?
N1 Ni1 O1 C11 -2.6(8) . . . . ?
O2 Ni1 O1 C11 176.1(8) . . . . ?
N2 Ni1 O1 C11 -166(6) . . . . ?
N1 Ni1 O2 C20 -147(8) . . . . ?
O1 Ni1 O2 C20 179.5(8) . . . . ?
N2 Ni1 O2 C20 0.4(8) . . . . ?
C3 Fe1 C1 C2 -38.1(10) . . . . ?
C4 Fe1 C1 C2 -79.8(11) . . . . ?
C9 Fe1 C1 C2 -160.0(13) . . . . ?
C10 Fe1 C1 C2 160.7(10) . . . . ?
C6 Fe1 C1 C2 116.1(12) . . . . ?
C5 Fe1 C1 C2 -117.5(16) . . . . ?
C7 Fe1 C1 C2 74.7(13) . . . . ?
C8 Fe1 C1 C2 36(2) . . . . ?
C3 Fe1 C1 C5 79.4(11) . . . . ?
C4 Fe1 C1 C5 37.7(10) . . . . ?
C9 Fe1 C1 C5 -43(2) . . . . ?
C10 Fe1 C1 C5 -81.8(12) . . . . ?
C2 Fe1 C1 C5 117.5(16) . . . . ?
C6 Fe1 C1 C5 -126.4(12) . . . . ?
C7 Fe1 C1 C5 -167.8(11) . . . . ?
C8 Fe1 C1 C5 153.5(18) . . . . ?
C5 C1 C2 C3 -1.2(18) . . . . ?
Fe1 C1 C2 C3 60.5(11) . . . . ?
C5 C1 C2 Fe1 -61.6(11) . . . . ?
C1 Fe1 C2 C3 -116.8(16) . . . . ?
C4 Fe1 C2 C3 -34.7(10) . . . . ?
C9 Fe1 C2 C3 36(3) . . . . ?
C10 Fe1 C2 C3 -162.3(12) . . . . ?
C6 Fe1 C2 C3 159.7(11) . . . . ?
C5 Fe1 C2 C3 -77.9(11) . . . . ?
C7 Fe1 C2 C3 117.2(12) . . . . ?
C8 Fe1 C2 C3 75.8(14) . . . . ?
C3 Fe1 C2 C1 116.8(16) . . . . ?
C4 Fe1 C2 C1 82.1(11) . . . . ?
C9 Fe1 C2 C1 153.1(18) . . . . ?
C10 Fe1 C2 C1 -46(2) . . . . ?
C6 Fe1 C2 C1 -83.5(13) . . . . ?
C5 Fe1 C2 C1 38.9(11) . . . . ?
C7 Fe1 C2 C1 -126.0(12) . . . . ?
C8 Fe1 C2 C1 -167.4(11) . . . . ?
C1 C2 C3 C4 0.0(19) . . . . ?
Fe1 C2 C3 C4 60.0(12) . . . . ?
C1 C2 C3 Fe1 -59.9(10) . . . . ?
C1 Fe1 C3 C4 -83.3(12) . . . . ?
C9 Fe1 C3 C4 70.9(15) . . . . ?
C10 Fe1 C3 C4 35(3) . . . . ?
C2 Fe1 C3 C4 -122.3(17) . . . . ?
C6 Fe1 C3 C4 -168.2(13) . . . . ?
C5 Fe1 C3 C4 -38.3(12) . . . . ?
C7 Fe1 C3 C4 156.0(13) . . . . ?
C8 Fe1 C3 C4 114.7(14) . . . . ?
C1 Fe1 C3 C2 38.9(11) . . . . ?
C4 Fe1 C3 C2 122.3(17) . . . . ?
C9 Fe1 C3 C2 -166.8(12) . . . . ?
C10 Fe1 C3 C2 157.3(17) . . . . ?
C6 Fe1 C3 C2 -46(2) . . . . ?
C5 Fe1 C3 C2 84.0(12) . . . . ?
C7 Fe1 C3 C2 -81.7(13) . . . . ?
C8 Fe1 C3 C2 -123.0(13) . . . . ?
C2 C3 C4 C5 1.1(19) . . . . ?
Fe1 C3 C4 C5 61.0(11) . . . . ?
C2 C3 C4 Fe1 -59.8(12) . . . . ?
C1 Fe1 C4 C3 79.2(12) . . . . ?
C9 Fe1 C4 C3 -126.3(14) . . . . ?
C10 Fe1 C4 C3 -167.2(12) . . . . ?
C2 Fe1 C4 C3 35.5(12) . . . . ?
C6 Fe1 C4 C3 161(2) . . . . ?
C5 Fe1 C4 C3 118.1(18) . . . . ?
C7 Fe1 C4 C3 -51(2) . . . . ?
C8 Fe1 C4 C3 -82.4(14) . . . . ?
C1 Fe1 C4 C5 -38.9(11) . . . . ?
C3 Fe1 C4 C5 -118.1(18) . . . . ?
C9 Fe1 C4 C5 115.6(14) . . . . ?
C10 Fe1 C4 C5 74.7(14) . . . . ?
C2 Fe1 C4 C5 -82.5(12) . . . . ?
C6 Fe1 C4 C5 43(3) . . . . ?
C7 Fe1 C4 C5 -168.9(13) . . . . ?
C8 Fe1 C4 C5 159.5(12) . . . . ?
C3 C4 C5 C1 -1.8(18) . . . . ?
Fe1 C4 C5 C1 59.1(11) . . . . ?
C3 C4 C5 Fe1 -60.9(11) . . . . ?
C2 C1 C5 C4 1.8(18) . . . . ?
Fe1 C1 C5 C4 -60.1(11) . . . . ?
C2 C1 C5 Fe1 61.9(11) . . . . ?
C1 Fe1 C5 C4 117.7(16) . . . . ?
C3 Fe1 C5 C4 36.9(11) . . . . ?
C9 Fe1 C5 C4 -81.2(13) . . . . ?
C10 Fe1 C5 C4 -124.8(13) . . . . ?
C2 Fe1 C5 C4 79.6(12) . . . . ?
C6 Fe1 C5 C4 -166.9(11) . . . . ?
C7 Fe1 C5 C4 160(2) . . . . ?
C8 Fe1 C5 C4 -44(2) . . . . ?
C3 Fe1 C5 C1 -80.8(11) . . . . ?
C4 Fe1 C5 C1 -117.7(16) . . . . ?
C9 Fe1 C5 C1 161.1(11) . . . . ?
C10 Fe1 C5 C1 117.5(12) . . . . ?
C2 Fe1 C5 C1 -38.1(10) . . . . ?
C6 Fe1 C5 C1 75.4(13) . . . . ?
C7 Fe1 C5 C1 42(3) . . . . ?
C8 Fe1 C5 C1 -161.8(13) . . . . ?
C1 Fe1 C6 C7 -125.4(11) . . . . ?
C3 Fe1 C6 C7 -50.6(18) . . . . ?
C4 Fe1 C6 C7 159(2) . . . . ?
C9 Fe1 C6 C7 80.9(8) . . . . ?
C10 Fe1 C6 C7 118.8(10) . . . . ?
C2 Fe1 C6 C7 -82.7(12) . . . . ?
C5 Fe1 C6 C7 -167.7(11) . . . . ?
C8 Fe1 C6 C7 35.6(7) . . . . ?
C1 Fe1 C6 C10 115.8(11) . . . . ?
C3 Fe1 C6 C10 -169.4(14) . . . . ?
C4 Fe1 C6 C10 40(3) . . . . ?
C9 Fe1 C6 C10 -37.8(6) . . . . ?
C2 Fe1 C6 C10 158.5(10) . . . . ?
C5 Fe1 C6 C10 73.5(12) . . . . ?
C7 Fe1 C6 C10 -118.8(10) . . . . ?
C8 Fe1 C6 C10 -83.1(7) . . . . ?
C10 C6 C7 C8 -0.2(14) . . . . ?
Fe1 C6 C7 C8 -59.5(9) . . . . ?
C10 C6 C7 Fe1 59.4(8) . . . . ?
C1 Fe1 C7 C8 -162.5(10) . . . . ?
C3 Fe1 C7 C8 -80.1(12) . . . . ?
C4 Fe1 C7 C8 -45.7(17) . . . . ?
C9 Fe1 C7 C8 39.0(7) . . . . ?
C10 Fe1 C7 C8 83.3(8) . . . . ?
C2 Fe1 C7 C8 -121.5(11) . . . . ?
C6 Fe1 C7 C8 121.9(11) . . . . ?
C5 Fe1 C7 C8 164(2) . . . . ?
C1 Fe1 C7 C6 75.6(11) . . . . ?
C3 Fe1 C7 C6 158.0(11) . . . . ?
C4 Fe1 C7 C6 -167.6(13) . . . . ?
C9 Fe1 C7 C6 -82.9(8) . . . . ?
C10 Fe1 C7 C6 -38.6(7) . . . . ?
C2 Fe1 C7 C6 116.6(11) . . . . ?
C5 Fe1 C7 C6 42(3) . . . . ?
C8 Fe1 C7 C6 -121.9(11) . . . . ?
C6 C7 C8 C9 1.2(14) . . . . ?
Fe1 C7 C8 C9 -57.5(8) . . . . ?
C6 C7 C8 Fe1 58.7(9) . . . . ?
C1 Fe1 C8 C7 51(2) . . . . ?
C3 Fe1 C8 C7 118.4(11) . . . . ?
C4 Fe1 C8 C7 158.6(10) . . . . ?
C9 Fe1 C8 C7 -119.0(10) . . . . ?
C10 Fe1 C8 C7 -80.6(8) . . . . ?
C2 Fe1 C8 C7 78.4(11) . . . . ?
C6 Fe1 C8 C7 -36.0(7) . . . . ?
C5 Fe1 C8 C7 -170.8(12) . . . . ?
C1 Fe1 C8 C9 170.1(17) . . . . ?
C3 Fe1 C8 C9 -122.5(11) . . . . ?
C4 Fe1 C8 C9 -82.4(11) . . . . ?
C10 Fe1 C8 C9 38.4(6) . . . . ?
C2 Fe1 C8 C9 -162.6(9) . . . . ?
C6 Fe1 C8 C9 83.0(7) . . . . ?
C5 Fe1 C8 C9 -51.8(16) . . . . ?
C7 Fe1 C8 C9 119.0(10) . . . . ?
C7 C8 C9 C10 -1.7(13) . . . . ?
Fe1 C8 C9 C10 -60.3(7) . . . . ?
C7 C8 C9 Fe1 58.5(8) . . . . ?
C1 Fe1 C9 C10 -55.0(16) . . . . ?
C3 Fe1 C9 C10 -163.9(9) . . . . ?
C4 Fe1 C9 C10 -126.4(10) . . . . ?
C2 Fe1 C9 C10 169.0(17) . . . . ?
C6 Fe1 C9 C10 38.2(6) . . . . ?
C5 Fe1 C9 C10 -85.4(10) . . . . ?
C7 Fe1 C9 C10 81.1(7) . . . . ?
C8 Fe1 C9 C10 117.7(10) . . . . ?
C1 Fe1 C9 C8 -172.8(13) . . . . ?
C3 Fe1 C9 C8 78.3(11) . . . . ?
C4 Fe1 C9 C8 115.8(11) . . . . ?
C10 Fe1 C9 C8 -117.7(10) . . . . ?
C2 Fe1 C9 C8 51(2) . . . . ?
C6 Fe1 C9 C8 -79.5(7) . . . . ?
C5 Fe1 C9 C8 156.9(10) . . . . ?
C7 Fe1 C9 C8 -36.7(7) . . . . ?
C8 C9 C10 C6 1.6(12) . . . . ?
Fe1 C9 C10 C6 -59.1(7) . . . . ?
C8 C9 C10 C11 -179.0(9) . . . . ?
Fe1 C9 C10 C11 120.3(10) . . . . ?
C8 C9 C10 Fe1 60.7(8) . . . . ?
C7 C6 C10 C9 -0.9(13) . . . . ?
Fe1 C6 C10 C9 59.1(7) . . . . ?
C7 C6 C10 C11 179.7(10) . . . . ?
Fe1 C6 C10 C11 -120.2(11) . . . . ?
C7 C6 C10 Fe1 -60.0(8) . . . . ?
C1 Fe1 C10 C9 156.2(10) . . . . ?
C3 Fe1 C10 C9 46.8(19) . . . . ?
C4 Fe1 C10 C9 72.8(11) . . . . ?
C2 Fe1 C10 C9 -171.2(15) . . . . ?
C6 Fe1 C10 C9 -119.1(9) . . . . ?
C5 Fe1 C10 C9 113.2(11) . . . . ?
C7 Fe1 C10 C9 -81.8(7) . . . . ?
C8 Fe1 C10 C9 -39.4(7) . . . . ?
C1 Fe1 C10 C6 -84.7(11) . . . . ?
C3 Fe1 C10 C6 165.9(16) . . . . ?
C4 Fe1 C10 C6 -168.1(10) . . . . ?
C9 Fe1 C10 C6 119.1(9) . . . . ?
C2 Fe1 C10 C6 -52.1(17) . . . . ?
C5 Fe1 C10 C6 -127.7(11) . . . . ?
C7 Fe1 C10 C6 37.2(7) . . . . ?
C8 Fe1 C10 C6 79.7(7) . . . . ?
C1 Fe1 C10 C11 40.0(13) . . . . ?
C3 Fe1 C10 C11 -69(2) . . . . ?
C4 Fe1 C10 C11 -43.4(14) . . . . ?
C9 Fe1 C10 C11 -116.2(11) . . . . ?
C2 Fe1 C10 C11 72.6(18) . . . . ?
C6 Fe1 C10 C11 124.8(13) . . . . ?
C5 Fe1 C10 C11 -3.0(14) . . . . ?
C7 Fe1 C10 C11 162.0(11) . . . . ?
C8 Fe1 C10 C11 -155.5(11) . . . . ?
Ni1 O1 C11 C12 2.6(14) . . . . ?
Ni1 O1 C11 C10 -179.6(6) . . . . ?
C9 C10 C11 O1 -19.3(15) . . . . ?
C6 C10 C11 O1 160.0(10) . . . . ?
Fe1 C10 C11 O1 67.9(12) . . . . ?
C9 C10 C11 C12 158.7(10) . . . . ?
C6 C10 C11 C12 -22.0(16) . . . . ?
Fe1 C10 C11 C12 -114.1(10) . . . . ?
O1 C11 C12 C13 -0.6(16) . . . . ?
C10 C11 C12 C13 -178.4(9) . . . . ?
C15 N1 C13 C12 -177.9(9) . . . . ?
Ni1 N1 C13 C12 -0.2(14) . . . . ?
C15 N1 C13 C14 2.7(14) . . . . ?
Ni1 N1 C13 C14 -179.6(7) . . . . ?
C11 C12 C13 N1 -0.6(16) . . . . ?
C11 C12 C13 C14 178.8(9) . . . . ?
C13 N1 C15 C16 -173.8(9) . . . . ?
Ni1 N1 C15 C16 8.3(11) . . . . ?
N1 C15 C16 N2 -11.9(13) . . . . ?
C17 N2 C16 C15 -172.2(9) . . . . ?
Ni1 N2 C16 C15 11.2(11) . . . . ?
C16 N2 C17 C19 -177.1(9) . . . . ?
Ni1 N2 C17 C19 -0.9(14) . . . . ?
C16 N2 C17 C18 3.8(14) . . . . ?
Ni1 N2 C17 C18 179.9(7) . . . . ?
N2 C17 C19 C20 3.2(16) . . . . ?
C18 C17 C19 C20 -177.7(9) . . . . ?
Ni1 O2 C20 C19 1.3(14) . . . . ?
Ni1 O2 C20 C21 -177.2(6) . . . . ?
C17 C19 C20 O2 -3.4(16) . . . . ?
C17 C19 C20 C21 175.1(9) . . . . ?
O2 C20 C21 C25 8.9(15) . . . . ?
C19 C20 C21 C25 -169.7(10) . . . . ?
O2 C20 C21 C22 -172.8(10) . . . . ?
C19 C20 C21 C22 8.7(16) . . . . ?
O2 C20 C21 Fe2 -81.2(11) . . . . ?
C19 C20 C21 Fe2 100.3(11) . . . . ?
C27 Fe2 C21 C25 -161.0(8) . . . . ?
C22 Fe2 C21 C25 118.6(10) . . . . ?
C26 Fe2 C21 C25 -116.7(9) . . . . ?
C24 Fe2 C21 C25 38.1(7) . . . . ?
C23 Fe2 C21 C25 81.0(8) . . . . ?
C30 Fe2 C21 C25 -76.0(9) . . . . ?
C28 Fe2 C21 C25 163.9(15) . . . . ?
C29 Fe2 C21 C25 -42.4(17) . . . . ?
C27 Fe2 C21 C22 80.4(9) . . . . ?
C26 Fe2 C21 C22 124.8(9) . . . . ?
C24 Fe2 C21 C22 -80.5(8) . . . . ?
C23 Fe2 C21 C22 -37.6(7) . . . . ?
C30 Fe2 C21 C22 165.4(8) . . . . ?
C25 Fe2 C21 C22 -118.6(10) . . . . ?
C28 Fe2 C21 C22 45.3(18) . . . . ?
C29 Fe2 C21 C22 -160.9(14) . . . . ?
C27 Fe2 C21 C20 -42.5(12) . . . . ?
C22 Fe2 C21 C20 -122.9(13) . . . . ?
C26 Fe2 C21 C20 1.9(12) . . . . ?
C24 Fe2 C21 C20 156.6(11) . . . . ?
C23 Fe2 C21 C20 -160.5(11) . . . . ?
C30 Fe2 C21 C20 42.5(12) . . . . ?
C25 Fe2 C21 C20 118.5(12) . . . . ?
C28 Fe2 C21 C20 -77.5(18) . . . . ?
C29 Fe2 C21 C20 76.2(18) . . . . ?
C25 C21 C22 C23 0.6(13) . . . . ?
C20 C21 C22 C23 -177.9(10) . . . . ?
Fe2 C21 C22 C23 59.7(8) . . . . ?
C25 C21 C22 Fe2 -59.1(7) . . . . ?
C20 C21 C22 Fe2 122.3(11) . . . . ?
C27 Fe2 C22 C23 119.6(9) . . . . ?
C26 Fe2 C22 C23 164.6(9) . . . . ?
C24 Fe2 C22 C23 -37.4(7) . . . . ?
C30 Fe2 C22 C23 -164.0(18) . . . . ?
C25 Fe2 C22 C23 -81.4(8) . . . . ?
C21 Fe2 C22 C23 -119.4(11) . . . . ?
C28 Fe2 C22 C23 77.8(10) . . . . ?
C29 Fe2 C22 C23 44.3(17) . . . . ?
C27 Fe2 C22 C21 -121.0(9) . . . . ?
C26 Fe2 C22 C21 -75.9(9) . . . . ?
C24 Fe2 C22 C21 82.0(7) . . . . ?
C23 Fe2 C22 C21 119.4(11) . . . . ?
C30 Fe2 C22 C21 -45(2) . . . . ?
C25 Fe2 C22 C21 38.0(6) . . . . ?
C28 Fe2 C22 C21 -162.8(8) . . . . ?
C29 Fe2 C22 C21 163.7(12) . . . . ?
C21 C22 C23 C24 -0.1(14) . . . . ?
Fe2 C22 C23 C24 59.6(9) . . . . ?
C21 C22 C23 Fe2 -59.7(8) . . . . ?
C27 Fe2 C23 C24 160.1(9) . . . . ?
C22 Fe2 C23 C24 -118.8(11) . . . . ?
C26 Fe2 C23 C24 -166.4(17) . . . . ?
C30 Fe2 C23 C24 50.2(16) . . . . ?
C25 Fe2 C23 C24 -36.7(7) . . . . ?
C21 Fe2 C23 C24 -80.7(8) . . . . ?
C28 Fe2 C23 C24 120.7(9) . . . . ?
C29 Fe2 C23 C24 80.0(9) . . . . ?
C27 Fe2 C23 C22 -81.1(9) . . . . ?
C26 Fe2 C23 C22 -48(2) . . . . ?
C24 Fe2 C23 C22 118.8(11) . . . . ?
C30 Fe2 C23 C22 169.0(12) . . . . ?
C25 Fe2 C23 C22 82.1(7) . . . . ?
C21 Fe2 C23 C22 38.2(7) . . . . ?
C28 Fe2 C23 C22 -120.5(9) . . . . ?
C29 Fe2 C23 C22 -161.2(7) . . . . ?
C22 C23 C24 C25 -0.5(15) . . . . ?
Fe2 C23 C24 C25 58.4(9) . . . . ?
C22 C23 C24 Fe2 -58.9(9) . . . . ?
C27 Fe2 C24 C23 -50.0(18) . . . . ?
C22 Fe2 C24 C23 38.3(7) . . . . ?
C26 Fe2 C24 C23 170.4(13) . . . . ?
C30 Fe2 C24 C23 -157.7(8) . . . . ?
C25 Fe2 C24 C23 121.5(11) . . . . ?
C21 Fe2 C24 C23 83.3(8) . . . . ?
C28 Fe2 C24 C23 -77.0(10) . . . . ?
C29 Fe2 C24 C23 -117.3(9) . . . . ?
C27 Fe2 C24 C25 -171.6(13) . . . . ?
C22 Fe2 C24 C25 -83.2(8) . . . . ?
C26 Fe2 C24 C25 48.8(17) . . . . ?
C23 Fe2 C24 C25 -121.5(11) . . . . ?
C30 Fe2 C24 C25 80.8(9) . . . . ?
C21 Fe2 C24 C25 -38.2(7) . . . . ?
C28 Fe2 C24 C25 161.5(8) . . . . ?
C29 Fe2 C24 C25 121.2(8) . . . . ?
C23 C24 C25 C21 0.9(14) . . . . ?
Fe2 C24 C25 C21 59.5(7) . . . . ?
C23 C24 C25 Fe2 -58.6(10) . . . . ?
C22 C21 C25 C24 -0.9(12) . . . . ?
C20 C21 C25 C24 177.7(10) . . . . ?
Fe2 C21 C25 C24 -59.3(8) . . . . ?
C22 C21 C25 Fe2 58.4(7) . . . . ?
C20 C21 C25 Fe2 -123.0(10) . . . . ?
C27 Fe2 C25 C24 170.8(14) . . . . ?
C22 Fe2 C25 C24 80.0(8) . . . . ?
C26 Fe2 C25 C24 -159.1(9) . . . . ?
C23 Fe2 C25 C24 35.9(7) . . . . ?
C30 Fe2 C25 C24 -117.8(9) . . . . ?
C21 Fe2 C25 C24 118.7(10) . . . . ?
C28 Fe2 C25 C24 -46.2(18) . . . . ?
C29 Fe2 C25 C24 -77.3(9) . . . . ?
C27 Fe2 C25 C21 52.1(18) . . . . ?
C22 Fe2 C25 C21 -38.6(6) . . . . ?
C26 Fe2 C25 C21 82.3(9) . . . . ?
C24 Fe2 C25 C21 -118.7(10) . . . . ?
C23 Fe2 C25 C21 -82.7(7) . . . . ?
C30 Fe2 C25 C21 123.6(8) . . . . ?
C28 Fe2 C25 C21 -164.8(14) . . . . ?
C29 Fe2 C25 C21 164.1(7) . . . . ?
C27 Fe2 C26 C30 -114.3(13) . . . . ?
C22 Fe2 C26 C30 166.2(8) . . . . ?
C24 Fe2 C26 C30 45.1(18) . . . . ?
C23 Fe2 C26 C30 -156.8(17) . . . . ?
C25 Fe2 C26 C30 80.2(10) . . . . ?
C21 Fe2 C26 C30 123.4(9) . . . . ?
C28 Fe2 C26 C30 -78.3(9) . . . . ?
C29 Fe2 C26 C30 -35.7(8) . . . . ?
C22 Fe2 C26 C27 -79.6(10) . . . . ?
C24 Fe2 C26 C27 159.4(12) . . . . ?
C23 Fe2 C26 C27 -43(2) . . . . ?
C30 Fe2 C26 C27 114.3(13) . . . . ?
C25 Fe2 C26 C27 -165.5(8) . . . . ?
C21 Fe2 C26 C27 -122.3(9) . . . . ?
C28 Fe2 C26 C27 36.0(8) . . . . ?
C29 Fe2 C26 C27 78.5(9) . . . . ?
C30 C26 C27 C28 1.6(17) . . . . ?
Fe2 C26 C27 C28 -61.0(10) . . . . ?
C30 C26 C27 Fe2 62.6(10) . . . . ?
C22 Fe2 C27 C28 -117.3(10) . . . . ?
C26 Fe2 C27 C28 119.9(14) . . . . ?
C24 Fe2 C27 C28 -37(2) . . . . ?
C23 Fe2 C27 C28 -73.7(11) . . . . ?
C30 Fe2 C27 C28 80.8(10) . . . . ?
C25 Fe2 C27 C28 159.3(14) . . . . ?
C21 Fe2 C27 C28 -161.4(9) . . . . ?
C29 Fe2 C27 C28 37.8(9) . . . . ?
C22 Fe2 C27 C26 122.8(10) . . . . ?
C24 Fe2 C27 C26 -157.1(14) . . . . ?
C23 Fe2 C27 C26 166.4(9) . . . . ?
C30 Fe2 C27 C26 -39.2(8) . . . . ?
C25 Fe2 C27 C26 39(2) . . . . ?
C21 Fe2 C27 C26 78.7(10) . . . . ?
C28 Fe2 C27 C26 -119.9(14) . . . . ?
C29 Fe2 C27 C26 -82.2(9) . . . . ?
C26 C27 C28 C29 -1.0(16) . . . . ?
Fe2 C27 C28 C29 -60.1(10) . . . . ?
C26 C27 C28 Fe2 59.1(10) . . . . ?
C22 Fe2 C28 C27 81.9(11) . . . . ?
C26 Fe2 C28 C27 -38.9(10) . . . . ?
C24 Fe2 C28 C27 164.7(9) . . . . ?
C23 Fe2 C28 C27 123.9(10) . . . . ?
C30 Fe2 C28 C27 -81.7(10) . . . . ?
C25 Fe2 C28 C27 -161.4(13) . . . . ?
C21 Fe2 C28 C27 48(2) . . . . ?
C29 Fe2 C28 C27 -118.4(14) . . . . ?
C27 Fe2 C28 C29 118.4(14) . . . . ?
C22 Fe2 C28 C29 -159.7(9) . . . . ?
C26 Fe2 C28 C29 79.5(10) . . . . ?
C24 Fe2 C28 C29 -76.9(11) . . . . ?
C23 Fe2 C28 C29 -117.7(10) . . . . ?
C30 Fe2 C28 C29 36.6(9) . . . . ?
C25 Fe2 C28 C29 -43(2) . . . . ?
C21 Fe2 C28 C29 166.2(12) . . . . ?
C27 C28 C29 C30 0.0(16) . . . . ?
Fe2 C28 C29 C30 -58.9(10) . . . . ?
C27 C28 C29 Fe2 59.0(10) . . . . ?
C27 Fe2 C29 C30 82.6(10) . . . . ?
C22 Fe2 C29 C30 167.3(13) . . . . ?
C26 Fe2 C29 C30 36.0(9) . . . . ?
C24 Fe2 C29 C30 -119.2(10) . . . . ?
C23 Fe2 C29 C30 -160.6(9) . . . . ?
C25 Fe2 C29 C30 -77.4(10) . . . . ?
C21 Fe2 C29 C30 -45.7(19) . . . . ?
C28 Fe2 C29 C30 120.2(14) . . . . ?
C27 Fe2 C29 C28 -37.6(9) . . . . ?
C22 Fe2 C29 C28 47.1(18) . . . . ?
C26 Fe2 C29 C28 -84.2(10) . . . . ?
C24 Fe2 C29 C28 120.6(10) . . . . ?
C23 Fe2 C29 C28 79.2(11) . . . . ?
C30 Fe2 C29 C28 -120.2(14) . . . . ?
C25 Fe2 C29 C28 162.4(9) . . . . ?
C21 Fe2 C29 C28 -165.8(13) . . . . ?
C28 C29 C30 C26 1.0(17) . . . . ?
Fe2 C29 C30 C26 -58.3(11) . . . . ?
C28 C29 C30 Fe2 59.3(10) . . . . ?
C27 C26 C30 C29 -1.5(17) . . . . ?
Fe2 C26 C30 C29 59.3(10) . . . . ?
C27 C26 C30 Fe2 -60.9(9) . . . . ?
C27 Fe2 C30 C29 -79.6(9) . . . . ?
C22 Fe2 C30 C29 -162.6(16) . . . . ?
C26 Fe2 C30 C29 -121.7(13) . . . . ?
C24 Fe2 C30 C29 78.0(10) . . . . ?
C23 Fe2 C30 C29 42.7(18) . . . . ?
C25 Fe2 C30 C29 120.7(9) . . . . ?
C21 Fe2 C30 C29 162.6(8) . . . . ?
C28 Fe2 C30 C29 -36.7(9) . . . . ?
C27 Fe2 C30 C26 42.1(9) . . . . ?
C22 Fe2 C30 C26 -41(2) . . . . ?
C24 Fe2 C30 C26 -160.3(9) . . . . ?
C23 Fe2 C30 C26 164.4(12) . . . . ?
C25 Fe2 C30 C26 -117.7(9) . . . . ?
C21 Fe2 C30 C26 -75.7(10) . . . . ?
C28 Fe2 C30 C26 84.9(10) . . . . ?
C29 Fe2 C30 C26 121.7(13) . . . . ?
